data_1528612
loop_
_publ_author_name
'Jorgensen, J.E.'
'Mosegaard, L.'
'Hanson, J.C.'
'Jensen, T.R.'
'Thomsen, L.E.'

_publ_section_title
;
 Formation of gamma-Fe2 O3 nanoparticles and vacancy ordering: an in situ
 x-ray powder diffraction study
;
_journal_name_full 'Journal of Solid State Chemistry'
_journal_page_first 180
_journal_page_last 185
_journal_volume 180
_journal_year 2007
_chemical_formula_sum 'Fe2 O3'
_space_group_IT_number 92
_symmetry_space_group_name_Hall 'P 4abw 2nw'
_symmetry_space_group_name_H-M 'P 41 21 2'
_cell_angle_alpha 90
_cell_angle_beta 90
_cell_angle_gamma 90
_cell_formula_units_Z 32
_cell_length_a 8.332
_cell_length_b 8.332
_cell_length_c 25.113
_cell_volume 1743.400
_citation_journal_id_ASTM JSSCBI
_cod_data_source_file Jorgensen_JSSCBI_2007_1235.cif
_cod_data_source_block Fe2O3
_cod_original_cell_volume 1743.4
_cod_database_code 1528612

loop_
_symmetry_equiv_pos_as_xyz
x,y,z
-y+1/2,x+1/2,z+1/4
-x,-y,z+1/2
y+1/2,-x+1/2,z+3/4
x+1/2,-y+1/2,-z+3/4
y,x,-z
-x+1/2,y+1/2,-z+1/4
-y,-x,-z+1/2

loop_
_atom_site_label
_atom_site_type_symbol
_atom_site_fract_x
_atom_site_fract_y
_atom_site_fract_z
_atom_site_occupancy
_atom_site_U_iso_or_equiv
O9 O-2 0.133 0.853 0.67 1 0.0
Fe3 Fe+3 0.751 0.997 0.7084 1 0.0
O11 O-2 0.385 0.626 0.339 1 0.0
O2 O-2 0.612 0.881 0.333 1 0.0
O3 O-2 0.612 0.881 0.667 1 0.0
Fe1 Fe+3 0.751 0.997 0.0417 1 0.0
O1 O-2 0.612 0.881 0 1 0.0
Fe2 Fe+3 0.751 0.997 0.375 1 0.0
O12 O-2 0.385 0.626 0.673 1 0.0
O4 O-2 0.11 0.317 0.003 1 0.0
Fe5 Fe+3 0.621 0.621 0.3333 1 0.0
O7 O-2 0.133 0.853 0 1 0.0
O6 O-2 0.11 0.317 0.67 1 0.0
Fe9 Fe+3 0.128 0.128 0 1 0.0
Fe4 Fe+3 0.621 0.621 0 1 0.0
O5 O-2 0.11 0.317 0.336 1 0.0
Fe8 Fe+3 0.369 0.869 0.6647 1 0.0
Fe7 Fe+3 0.369 0.869 0.3313 1 0.0
O10 O-2 0.385 0.626 0.006 1 0.0
O8 O-2 0.133 0.853 0.333 1 0.0
Fe6 Fe+3 0.369 0.869 0.998 1 0.0
